data_1561942
loop_
_publ_author_name
'Cole, Jacqueline M.'
'Gosztola, David J.'
'Velazquez-Garcia, Jose de J.'

_publ_section_title
;
 Nanooptomechanical Transduction in a Single Crystal with 100%
 Photoconversion
;
_journal_issue 16
_journal_name_full 'The Journal of Physical Chemistry C'
_journal_page_first 8907
_journal_page_last 8915
_journal_paper_doi 10.1021/acs.jpcc.1c02457
_journal_volume 125
_journal_year 2021
_chemical_formula_sum 'C20 H20 Br N5 O8 Ru S3'
_chemical_formula_weight 735.57
_space_group_IT_number 2
_space_group_name_Hall '-P 1'
_space_group_name_H-M_alt 'P -1'
_symmetry_cell_setting triclinic
_symmetry_space_group_name_H-M 'P -1'
_atom_sites_solution_hydrogens geom
_atom_sites_solution_primary direct
_atom_sites_solution_secondary difmap
_audit_creation_method SHELXL-97
_cell_angle_alpha 104.032(3)
_cell_angle_beta 98.783(3)
_cell_angle_gamma 90.292(3)
_cell_formula_units_Z 2
_cell_length_a 8.4255(5)
_cell_length_b 12.3597(8)
_cell_length_c 13.7917(9)
_cell_measurement_reflns_used 3864
_cell_measurement_temperature 100(2)
_cell_measurement_theta_max 24.33
_cell_measurement_theta_min 2.45
_cell_volume 1375.70(15)
_computing_cell_refinement 'Bruker SMART'
_computing_data_collection 'Bruker SMART'
_computing_data_reduction 'Bruker SAINT'
_computing_molecular_graphics 'Bruker SHELXTL'
_computing_publication_material 'Bruker SHELXTL'
_computing_structure_refinement 'SHELXL-97 (Sheldrick, 1997)'
_computing_structure_solution 'SHELXS-97 (Sheldrick, 1990)'
_diffrn_ambient_temperature 100(2)
_diffrn_measured_fraction_theta_full 0.981
_diffrn_measured_fraction_theta_max 0.981
_diffrn_measurement_device_type 'CCD area detector'
_diffrn_measurement_method 'phi and omega scans'
_diffrn_radiation_monochromator graphite
_diffrn_radiation_source 'fine-focus sealed tube'
_diffrn_radiation_type MoK\a
_diffrn_radiation_wavelength 0.71073
_diffrn_reflns_av_R_equivalents 0.2064
_diffrn_reflns_av_sigmaI/netI 0.3148
_diffrn_reflns_limit_h_max 12
_diffrn_reflns_limit_h_min -12
_diffrn_reflns_limit_k_max 17
_diffrn_reflns_limit_k_min -17
_diffrn_reflns_limit_l_max 19
_diffrn_reflns_limit_l_min -19
_diffrn_reflns_number 28827
_diffrn_reflns_theta_full 31.15
_diffrn_reflns_theta_max 31.15
_diffrn_reflns_theta_min 1.99
_exptl_absorpt_coefficient_mu 2.302
_exptl_absorpt_correction_type none
_exptl_crystal_colour yellow
_exptl_crystal_density_diffrn 1.776
_exptl_crystal_density_method 'not measured'
_exptl_crystal_description plate
_exptl_crystal_F_000 732
_exptl_crystal_size_max 0.28
_exptl_crystal_size_mid 0.15
_exptl_crystal_size_min 0.05
_refine_diff_density_max 1.250
_refine_diff_density_min -1.138
_refine_diff_density_rms 0.151
_refine_ls_extinction_method none
_refine_ls_goodness_of_fit_ref 0.814
_refine_ls_hydrogen_treatment mixed
_refine_ls_matrix_type full
_refine_ls_number_parameters 373
_refine_ls_number_reflns 8710
_refine_ls_number_restraints 0
_refine_ls_restrained_S_all 0.814
_refine_ls_R_factor_all 0.2339
_refine_ls_R_factor_gt 0.0691
_refine_ls_shift/su_max 0.001
_refine_ls_shift/su_mean 0.000
_refine_ls_structure_factor_coef Fsqd
_refine_ls_weighting_details 'calc w=1/[\s^2^(Fo^2^)+(0.0633P)^2^+0.0000P] where P=(Fo^2^+2Fc^2^)/3'
_refine_ls_weighting_scheme calc
_refine_ls_wR_factor_gt 0.1403
_refine_ls_wR_factor_ref 0.1831
_reflns_number_gt 2816
_reflns_number_total 8710
_reflns_threshold_expression >2sigma(I)
_cod_data_source_file jp1c02457_si_004.cif
_cod_data_source_block 3brpytos
_cod_depositor_comments
;
The following automatic conversions were performed:

data item '_symmetry_cell_setting' value 'Triclinic' was changed to
'triclinic' in accordance with the
/home/data/users/saulius/crontab/automatic-downloads/rss-feeds/ACS/lib/dictionaries/cif_core.dic
dictionary named 'cif_core.dic' version 2.4.2 last updated on
2011-04-26.

Automatic conversion script
Id: cif_fix_values 7556 2019-12-06 15:28:31Z antanas 

 Adding full bibliography for 1561942.cif.
;
_cod_original_sg_symbol_H-M P-1
_cod_database_code 1561942

loop_
_symmetry_equiv_pos_as_xyz
'x, y, z'
'-x, -y, -z'

loop_
_atom_site_label
_atom_site_type_symbol
_atom_site_fract_x
_atom_site_fract_y
_atom_site_fract_z
_atom_site_U_iso_or_equiv
_atom_site_adp_type
_atom_site_occupancy
_atom_site_symmetry_multiplicity
_atom_site_calc_flag
_atom_site_refinement_flags
_atom_site_disorder_assembly
_atom_site_disorder_group
Ru1 Ru 1.23232(7) 0.22766(5) 0.46603(5) 0.0318(2) Uani 1 1 d . . .
S1 S 1.1881(3) -0.0104(2) 0.3074(2) 0.0639(7) Uani 1 1 d . . .
O1 O 1.1892(5) 0.1008(4) 0.3355(4) 0.0422(14) Uani 1 1 d . . .
O2 O 1.2311(6) -0.0617(5) 0.3898(4) 0.0548(15) Uani 1 1 d . . .
N1 N 1.0444(6) 0.3144(5) 0.4019(5) 0.0382(16) Uani 1 1 d . . .
H1N1 H 0.9707 0.2644 0.3586 0.07(3) Uiso 1 1 calc R . .
H2N1 H 1.0855 0.3593 0.3676 0.09(4) Uiso 1 1 calc R . .
H3N1 H 0.9963 0.3567 0.4520 0.05(3) Uiso 1 1 calc R . .
N2 N 1.4151(7) 0.2997(5) 0.4080(5) 0.0390(16) Uani 1 1 d . . .
H1N2 H 1.4584 0.2454 0.3638 0.05(2) Uiso 1 1 calc R . .
H2N2 H 1.4932 0.3335 0.4600 0.027(19) Uiso 1 1 calc R . .
H3N2 H 1.3720 0.3511 0.3755 0.06(3) Uiso 1 1 calc R . .
N3 N 1.4214(7) 0.1418(5) 0.5320(5) 0.0399(16) Uani 1 1 d . . .
H1N3 H 1.3790 0.0911 0.5600 0.8(4) Uiso 1 1 calc R . .
H2N3 H 1.4880 0.1917 0.5808 0.04(2) Uiso 1 1 calc R . .
H3N3 H 1.4779 0.1060 0.4834 0.04(2) Uiso 1 1 calc R . .
N4 N 1.0498(7) 0.1603(5) 0.5271(5) 0.0372(15) Uani 1 1 d . . .
H1N4 H 0.9848 0.1113 0.4766 0.03(2) Uiso 1 1 calc R . .
H2N4 H 0.9907 0.2165 0.5571 0.07(3) Uiso 1 1 calc R . .
H3N4 H 1.0955 0.1243 0.5739 0.04(2) Uiso 1 1 calc R . .
N5 N 1.2709(6) 0.3586(5) 0.5948(5) 0.0390(16) Uani 1 1 d . . .
S2 S 1.2960(2) -0.05619(15) -0.30177(14) 0.0324(5) Uani 1 1 d . . .
S3 S 0.7816(2) 0.41806(16) -0.33962(15) 0.0349(5) Uani 1 1 d . B .
O8 O 0.9166(6) 0.3865(4) -0.3922(4) 0.0439(14) Uani 1 1 d . . .
O7 O 0.6340(6) 0.3586(5) -0.3936(4) 0.0464(14) Uani 1 1 d . . .
O5 O 1.2552(6) -0.1707(4) -0.3057(4) 0.0459(14) Uani 1 1 d . . .
O6 O 0.7650(6) 0.5382(4) -0.3123(4) 0.0521(15) Uani 1 1 d . . .
O4 O 1.4477(7) -0.0442(5) -0.3367(4) 0.0657(19) Uani 1 1 d . . .
O3 O 1.1653(6) -0.0038(5) -0.3519(4) 0.0524(15) Uani 1 1 d . . .
C10 C 1.3241(8) 0.0151(6) -0.1732(5) 0.0275(16) Uani 1 1 d . . .
C20 C 0.8240(9) 0.3803(9) -0.2249(7) 0.051(2) Uani 1 1 d . . .
C5 C 1.2764(8) 0.4651(7) 0.5908(8) 0.055(3) Uani 1 1 d . . .
H5A H 1.2613 0.4812 0.5261 0.066 Uiso 1 1 calc R . .
C1 C 1.2924(9) 0.3374(8) 0.6870(7) 0.060(3) Uani 1 1 d . A .
H1A H 1.2875 0.2616 0.6906 0.072 Uiso 1 1 calc R . .
C4 C 1.3025(9) 0.5524(7) 0.6745(9) 0.063(3) Uani 1 1 d . . .
H4A H 1.3071 0.6268 0.6670 0.075 Uiso 1 1 calc R . .
Br1 Br 1.4038(4) 0.4003(3) 0.89023(18) 0.0965(12) Uani 0.510(4) 1 d P A 1
Br1A Br 1.3021(3) 0.37222(17) 0.90577(14) 0.0493(8) Uani 0.490(4) 1 d P A 2
C13 C 1.3562(9) 0.1350(6) 0.0315(6) 0.0376(19) Uani 1 1 d . . .
C15 C 1.4537(10) 0.0851(9) -0.1283(7) 0.066(3) Uani 1 1 d . . .
H15A H 1.5360 0.0939 -0.1662 0.079 Uiso 1 1 calc R . .
C2 C 1.3207(13) 0.4178(10) 0.7757(8) 0.086(4) Uani 1 1 d . . .
C14 C 1.4676(11) 0.1445(8) -0.0269(7) 0.065(3) Uani 1 1 d . . .
H14A H 1.5590 0.1934 0.0019 0.078 Uiso 1 1 calc R . .
C11 C 1.2129(11) 0.0053(9) -0.1154(6) 0.074(3) Uani 1 1 d . . .
H11A H 1.1201 -0.0422 -0.1443 0.089 Uiso 1 1 calc R . .
C16 C 1.3718(10) 0.2021(7) 0.1390(6) 0.057(2) Uani 1 1 d . . .
H16A H 1.2744 0.1902 0.1665 0.085 Uiso 1 1 calc R . .
H16B H 1.3862 0.2815 0.1413 0.085 Uiso 1 1 calc R . .
H16C H 1.4651 0.1786 0.1795 0.085 Uiso 1 1 calc R . .
C12 C 1.2305(12) 0.0631(11) -0.0142(7) 0.092(4) Uani 1 1 d . . .
H12A H 1.1507 0.0515 0.0245 0.110 Uiso 1 1 calc R . .
C3 C 1.3220(13) 0.5334(10) 0.7682(10) 0.102(5) Uani 1 1 d . A .
H3A H 1.3361 0.5934 0.8271 0.122 Uiso 1 1 calc R . .
C21 C 0.857(2) 0.4781(15) -0.1321(13) 0.061(6) Uani 0.527(9) 1 d P B 1
H21A H 0.8549 0.5531 -0.1378 0.073 Uiso 0.527(9) 1 calc PR B 1
C22 C 0.888(2) 0.4543(18) -0.0445(16) 0.069(6) Uiso 0.527(9) 1 d P B 1
H22A H 0.9106 0.5121 0.0159 0.083 Uiso 0.527(9) 1 calc PR B 1
C21' C 0.733(2) 0.3854(16) -0.1573(14) 0.055(5) Uiso 0.473(9) 1 d P B 2
H21B H 0.6356 0.4228 -0.1654 0.066 Uiso 0.473(9) 1 calc PR B 2
C22' C 0.765(2) 0.3407(17) -0.0732(15) 0.057(5) Uiso 0.473(9) 1 d P B 2
H22B H 0.6770 0.3261 -0.0420 0.069 Uiso 0.473(9) 1 calc PR B 2
C23 C 0.8892(13) 0.3208(19) -0.0399(12) 0.138(8) Uani 1 1 d . . .
C24 C 0.843(3) 0.2670(13) -0.1103(18) 0.068(7) Uani 0.527(9) 1 d P B 1
H24A H 0.8209 0.1918 -0.1094 0.082 Uiso 0.527(9) 1 calc PR B 1
C25 C 0.806(2) 0.2927(16) -0.2108(12) 0.053(5) Uani 0.527(9) 1 d P B 1
H25A H 0.7663 0.2333 -0.2675 0.063 Uiso 0.527(9) 1 calc PR B 1
C24' C 0.989(2) 0.2591(14) -0.1292(12) 0.042(4) Uiso 0.473(9) 1 d P B 2
H24B H 1.0588 0.2001 -0.1231 0.050 Uiso 0.473(9) 1 calc PR B 2
C25' C 0.9626(19) 0.3002(13) -0.2141(13) 0.041(4) Uiso 0.473(9) 1 d P B 2
H25B H 1.0283 0.2799 -0.2652 0.049 Uiso 0.473(9) 1 calc PR B 2
C26 C 0.9221(14) 0.283(2) 0.0588(11) 0.210(11) Uani 1 1 d . B .
H26A H 0.8515 0.3206 0.1053 0.315 Uiso 1 1 calc R . .
H26B H 1.0346 0.3012 0.0900 0.315 Uiso 1 1 calc R . .
H26C H 0.9014 0.2018 0.0441 0.315 Uiso 1 1 calc R . .

loop_
_atom_site_aniso_label
_atom_site_aniso_U_11
_atom_site_aniso_U_22
_atom_site_aniso_U_33
_atom_site_aniso_U_23
_atom_site_aniso_U_13
_atom_site_aniso_U_12
Ru1 0.0181(3) 0.0292(3) 0.0462(4) 0.0074(3) 0.0021(3) 0.0046(2)
S1 0.0390(13) 0.0712(19) 0.0800(19) 0.0150(16) 0.0108(13) 0.0030(12)
O1 0.012(2) 0.046(4) 0.058(4) -0.008(3) 0.006(2) -0.006(2)
O2 0.049(3) 0.061(4) 0.059(4) 0.026(3) 0.005(3) 0.001(3)
N1 0.018(3) 0.036(4) 0.056(4) 0.008(4) -0.002(3) -0.001(3)
N2 0.026(3) 0.043(4) 0.042(4) -0.001(4) 0.008(3) 0.002(3)
N3 0.025(3) 0.041(4) 0.044(4) -0.004(3) -0.001(3) 0.012(3)
N4 0.033(3) 0.033(4) 0.043(4) 0.006(3) 0.005(3) 0.001(3)
N5 0.022(3) 0.042(4) 0.050(5) 0.008(3) 0.001(3) 0.016(3)
S2 0.0282(9) 0.0340(11) 0.0331(11) 0.0057(9) 0.0031(8) 0.0039(8)
S3 0.0225(9) 0.0374(11) 0.0434(12) 0.0083(9) 0.0039(8) 0.0013(8)
O8 0.030(3) 0.053(3) 0.053(4) 0.016(3) 0.015(3) 0.008(2)
O7 0.025(3) 0.063(4) 0.052(4) 0.022(3) -0.004(2) -0.004(2)
O5 0.042(3) 0.036(3) 0.051(4) 0.001(3) -0.003(3) 0.006(2)
O6 0.043(3) 0.033(3) 0.077(4) 0.002(3) 0.018(3) 0.005(2)
O4 0.045(3) 0.088(5) 0.056(4) -0.005(4) 0.019(3) -0.013(3)
O3 0.055(3) 0.061(4) 0.035(3) 0.010(3) -0.009(3) 0.021(3)
C10 0.030(4) 0.025(4) 0.030(4) 0.013(3) 0.002(3) 0.006(3)
C20 0.023(4) 0.080(7) 0.054(6) 0.019(6) 0.011(4) -0.019(4)
C5 0.013(3) 0.036(5) 0.108(8) 0.005(5) 0.006(4) 0.006(3)
C1 0.039(5) 0.057(6) 0.068(7) -0.008(5) -0.004(5) 0.019(4)
C4 0.034(5) 0.029(5) 0.110(9) -0.005(6) -0.001(5) 0.002(4)
Br1 0.0438(17) 0.163(3) 0.0522(15) -0.0287(15) 0.0009(11) -0.0020(16)
Br1A 0.0411(16) 0.0636(13) 0.0435(12) 0.0112(9) 0.0103(9) 0.0038(9)
C13 0.032(4) 0.044(5) 0.034(5) 0.008(4) -0.002(4) 0.000(3)
C15 0.041(5) 0.103(8) 0.043(6) -0.009(5) 0.019(4) -0.027(5)
C2 0.086(8) 0.081(8) 0.058(7) -0.021(6) -0.028(6) 0.021(6)
C14 0.047(5) 0.070(7) 0.063(7) 0.002(5) -0.010(5) -0.029(5)
C11 0.064(6) 0.119(9) 0.032(5) 0.007(6) 0.003(5) -0.047(6)
C16 0.062(6) 0.062(6) 0.039(5) -0.001(5) 0.007(4) 0.004(5)
C12 0.063(6) 0.167(12) 0.036(6) 0.006(7) 0.008(5) -0.055(7)
C3 0.079(8) 0.080(9) 0.096(10) -0.037(8) -0.049(7) 0.029(6)
C21 0.077(13) 0.050(11) 0.054(12) 0.006(9) 0.011(10) 0.040(9)
C23 0.023(6) 0.30(3) 0.108(13) 0.094(14) -0.008(7) -0.018(9)
C24 0.091(17) 0.014(8) 0.102(19) -0.002(10) 0.054(15) -0.021(9)
C25 0.060(12) 0.064(13) 0.026(10) -0.002(9) 0.004(8) -0.023(9)
C26 0.046(7) 0.51(4) 0.141(13) 0.216(19) 0.004(8) 0.022(13)

loop_
_atom_type_symbol
_atom_type_description
_atom_type_scat_dispersion_real
_atom_type_scat_dispersion_imag
_atom_type_scat_source
C C 0.0033 0.0016 'International Tables Vol C Tables 4.2.6.8 and 6.1.1.4'
H H 0.0000 0.0000 'International Tables Vol C Tables 4.2.6.8 and 6.1.1.4'
N N 0.0061 0.0033 'International Tables Vol C Tables 4.2.6.8 and 6.1.1.4'
O O 0.0106 0.0060 'International Tables Vol C Tables 4.2.6.8 and 6.1.1.4'
S S 0.1246 0.1234 'International Tables Vol C Tables 4.2.6.8 and 6.1.1.4'
Br Br -0.2901 2.4595 'International Tables Vol C Tables 4.2.6.8 and 6.1.1.4'
Ru Ru -1.2594 0.8363 'International Tables Vol C Tables 4.2.6.8 and 6.1.1.4'

loop_
_geom_angle_atom_site_label_1
_geom_angle_atom_site_label_2
_geom_angle_atom_site_label_3
_geom_angle
_geom_angle_site_symmetry_1
_geom_angle_site_symmetry_3
_geom_angle_publ_flag
O1 Ru1 N5 178.1(2) . . ?
O1 Ru1 N1 88.4(2) . . ?
N5 Ru1 N1 89.7(2) . . ?
O1 Ru1 N4 91.1(2) . . ?
N5 Ru1 N4 89.1(2) . . ?
N1 Ru1 N4 84.9(3) . . ?
O1 Ru1 N2 90.5(2) . . ?
N5 Ru1 N2 89.2(2) . . ?
N1 Ru1 N2 94.6(3) . . ?
N4 Ru1 N2 178.3(2) . . ?
O1 Ru1 N3 92.2(2) . . ?
N5 Ru1 N3 89.6(2) . . ?
N1 Ru1 N3 179.4(3) . . ?
N4 Ru1 N3 95.0(3) . . ?
N2 Ru1 N3 85.4(3) . . ?
O1 S1 O2 113.9(4) . . ?
S1 O1 Ru1 139.1(4) . . ?
C5 N5 C1 117.4(8) . . ?
C5 N5 Ru1 122.6(7) . . ?
C1 N5 Ru1 119.9(6) . . ?
O5 S2 O3 111.9(3) . . ?
O5 S2 O4 112.2(3) . . ?
O3 S2 O4 113.1(4) . . ?
O5 S2 C10 106.2(3) . . ?
O3 S2 C10 106.4(3) . . ?
O4 S2 C10 106.3(3) . . ?
O7 S3 O8 112.3(3) . . ?
O7 S3 O6 112.3(3) . . ?
O8 S3 O6 112.5(3) . . ?
O7 S3 C20 107.2(4) . . ?
O8 S3 C20 106.7(4) . . ?
O6 S3 C20 105.2(4) . . ?
C11 C10 C15 116.8(7) . . ?
C11 C10 S2 120.5(6) . . ?
C15 C10 S2 122.7(6) . . ?
C25 C20 C21' 70.0(12) . . ?
C25 C20 C21 117.0(13) . . ?
C21' C20 C21 63.3(11) . . ?
C25 C20 C25' 56.5(11) . . ?
C21' C20 C25' 112.1(13) . . ?
C21 C20 C25' 106.2(10) . . ?
C25 C20 S3 127.3(11) . . ?
C21' C20 S3 128.3(11) . . ?
C21 C20 S3 114.6(10) . . ?
C25' C20 S3 117.0(8) . . ?
N5 C5 C4 123.5(10) . . ?
N5 C1 C2 124.1(10) . . ?
C3 C4 C5 120.2(10) . . ?
C14 C13 C12 115.5(8) . . ?
C14 C13 C16 121.4(7) . . ?
C12 C13 C16 123.1(8) . . ?
C10 C15 C14 120.9(7) . . ?
C1 C2 C3 116.9(11) . . ?
C1 C2 Br1 126.6(9) . . ?
C3 C2 Br1 114.3(8) . . ?
C1 C2 Br1A 117.9(9) . . ?
C3 C2 Br1A 123.4(8) . . ?
Br1 C2 Br1A 29.2(2) . . ?
C13 C14 C15 122.6(8) . . ?
C10 C11 C12 121.5(8) . . ?
C13 C12 C11 122.8(9) . . ?
C4 C3 C2 117.8(10) . . ?
C22 C21 C20 117.0(16) . . ?
C21 C22 C23 119.0(17) . . ?
C20 C21' C22' 125.7(18) . . ?
C23 C22' C21' 124(2) . . ?
C24 C23 C22' 65.6(15) . . ?
C24 C23 C26 123(3) . . ?
C22' C23 C26 122.6(15) . . ?
C24 C23 C24' 52.5(16) . . ?
C22' C23 C24' 110.7(17) . . ?
C26 C23 C24' 115.8(15) . . ?
C24 C23 C22 111.9(19) . . ?
C22' C23 C22 70.5(17) . . ?
C26 C23 C22 123.7(18) . . ?
C24' C23 C22 105.0(12) . . ?
C23 C24 C25 129(2) . . ?
C20 C25 C24 124.4(15) . . ?
C25' C24' C23 113.8(14) . . ?
C24' C25' C20 118.9(14) . . ?

loop_
_geom_bond_atom_site_label_1
_geom_bond_atom_site_label_2
_geom_bond_distance
_geom_bond_site_symmetry_2
_geom_bond_publ_flag
Ru1 O1 2.063(5) . ?
Ru1 N5 2.074(6) . ?
Ru1 N1 2.118(6) . ?
Ru1 N4 2.119(6) . ?
Ru1 N2 2.124(6) . ?
Ru1 N3 2.129(6) . ?
S1 O1 1.335(5) . ?
S1 O2 1.432(6) . ?
N5 C5 1.332(10) . ?
N5 C1 1.346(11) . ?
S2 O5 1.441(5) . ?
S2 O3 1.450(5) . ?
S2 O4 1.452(5) . ?
S2 C10 1.757(7) . ?
S3 O7 1.443(5) . ?
S3 O8 1.446(5) . ?
S3 O6 1.454(5) . ?
S3 C20 1.742(10) . ?
C10 C11 1.342(10) . ?
C10 C15 1.361(10) . ?
C20 C25 1.158(19) . ?
C20 C21' 1.28(2) . ?
C20 C21 1.521(18) . ?
C20 C25' 1.548(18) . ?
C5 C4 1.364(12) . ?
C1 C2 1.364(12) . ?
C4 C3 1.355(15) . ?
Br1 C2 1.692(11) . ?
Br1A C2 2.034(13) . ?
C13 C14 1.348(11) . ?
C13 C12 1.350(11) . ?
C13 C16 1.499(10) . ?
C15 C14 1.400(12) . ?
C2 C3 1.457(17) . ?
C11 C12 1.391(12) . ?
C21 C22 1.30(2) . ?
C22 C23 1.67(3) . ?
C21' C22' 1.39(3) . ?
C22' C23 1.13(2) . ?
C23 C24 1.05(2) . ?
C23 C26 1.532(18) . ?
C23 C24' 1.64(2) . ?
C24 C25 1.48(3) . ?
C24' C25' 1.37(2) . ?
